data_7211780
loop_
_publ_author_name
'Aaker\"oy, Christer B.'
'Hurley, Evan P.'
'Desper, John'
'Natali, Manuel'
'Douglawi, Antoin'
'Giordani, Silvia'

_publ_section_title
;
 The balance between closed and open forms of spiropyrans in the solid
 state
;
_journal_issue 4
_journal_name_full CrystEngComm
_journal_page_first 1027
_journal_paper_doi 10.1039/b914566d
_journal_volume 12
_journal_year 2010
_chemical_formula_moiety 'C24 H26 N2 O5'
_chemical_formula_sum 'C24 H26 N2 O5'
_chemical_formula_weight 422.47
_chemical_name_systematic
;
EH-01-64-02 (ethylpropion-3-yl) nitro- spiropyran
;
_space_group_IT_number 14
_symmetry_cell_setting monoclinic
_symmetry_space_group_name_Hall '-P 2ybc'
_symmetry_space_group_name_H-M 'P 1 21/c 1'
_atom_sites_solution_hydrogens geom
_atom_sites_solution_primary direct
_atom_sites_solution_secondary difmap
_audit_creation_method SHELXL-97
_cell_angle_alpha 90.00
_cell_angle_beta 98.508(3)
_cell_angle_gamma 90.00
_cell_formula_units_Z 16
_cell_length_a 23.033(3)
_cell_length_b 14.036(2)
_cell_length_c 27.135(4)
_cell_measurement_reflns_used 7120
_cell_measurement_temperature 120(2)
_cell_measurement_theta_max 25.69
_cell_measurement_theta_min 2.90
_cell_volume 8676(2)
_computing_cell_refinement 'Bruker SMART'
_computing_data_collection 'Bruker SMART'
_computing_data_reduction 'Bruker SAINT'
_computing_molecular_graphics 'Bruker SHELXTL'
_computing_publication_material 'Bruker SHELXTL'
_computing_structure_refinement 'SHELXL-97 (Sheldrick, 1997)'
_computing_structure_solution 'SHELXS-97 (Sheldrick, 1990)'
_diffrn_ambient_temperature 120(2)
_diffrn_measured_fraction_theta_full 0.991
_diffrn_measured_fraction_theta_max 0.976
_diffrn_measurement_device_type 'CCD area detector'
_diffrn_measurement_method 'phi and omega scans'
_diffrn_radiation_monochromator graphite
_diffrn_radiation_source 'fine-focus sealed tube'
_diffrn_radiation_type MoK\a
_diffrn_radiation_wavelength 0.71073
_diffrn_reflns_av_R_equivalents 0.1441
_diffrn_reflns_av_sigmaI/netI 0.1629
_diffrn_reflns_limit_h_max 31
_diffrn_reflns_limit_h_min -23
_diffrn_reflns_limit_k_max 19
_diffrn_reflns_limit_k_min -19
_diffrn_reflns_limit_l_max 36
_diffrn_reflns_limit_l_min -37
_diffrn_reflns_number 87340
_diffrn_reflns_theta_full 25.00
_diffrn_reflns_theta_max 29.52
_diffrn_reflns_theta_min 2.74
_exptl_absorpt_coefficient_mu 0.091
_exptl_absorpt_correction_type none
_exptl_crystal_colour colourless
_exptl_crystal_density_diffrn 1.294
_exptl_crystal_density_method 'not measured'
_exptl_crystal_description plate
_exptl_crystal_F_000 3584
_exptl_crystal_size_max 0.20
_exptl_crystal_size_mid 0.12
_exptl_crystal_size_min 0.06
_refine_diff_density_max 0.326
_refine_diff_density_min -0.331
_refine_diff_density_rms 0.080
_refine_ls_extinction_method none
_refine_ls_goodness_of_fit_ref 1.097
_refine_ls_hydrogen_treatment constr
_refine_ls_matrix_type full
_refine_ls_number_parameters 1129
_refine_ls_number_reflns 23631
_refine_ls_number_restraints 0
_refine_ls_restrained_S_all 1.097
_refine_ls_R_factor_all 0.2143
_refine_ls_R_factor_gt 0.0849
_refine_ls_shift/su_max 0.000
_refine_ls_shift/su_mean 0.000
_refine_ls_structure_factor_coef Fsqd
_refine_ls_weighting_details 'calc w=1/[\s^2^(Fo^2^)+(0.1000P)^2^+0.0000P] where P=(Fo^2^+2Fc^2^)/3'
_refine_ls_weighting_scheme calc
_refine_ls_wR_factor_gt 0.1995
_refine_ls_wR_factor_ref 0.2481
_reflns_number_gt 9797
_reflns_number_total 23631
_reflns_threshold_expression >2sigma(I)
_cod_data_source_file b914566d.txt
_cod_data_source_block 2
_cod_depositor_comments
;
The following automatic conversions were performed:

'_symmetry_cell_setting' value 'Monoclinic' changed to 'monoclinic'
according to /home/saulius/struct/CIF-dictionaries/cif_core.dic
dictionary named 'cif_core.dic' version 2.4.2 from 2011-04-26.

Automatic conversion script
Id: cif_fix_values 1891 2012-01-12 08:04:46Z andrius 
;
_cod_original_sg_symbol_H-M P2(1)/c
_cod_database_code 7211780

loop_
_symmetry_equiv_pos_as_xyz
'x, y, z'
'-x, y+1/2, -z+1/2'
'-x, -y, -z'
'x, -y-1/2, z-1/2'

loop_
_atom_site_label
_atom_site_type_symbol
_atom_site_fract_x
_atom_site_fract_y
_atom_site_fract_z
_atom_site_U_iso_or_equiv
_atom_site_adp_type
_atom_site_occupancy
_atom_site_symmetry_multiplicity
_atom_site_calc_flag
_atom_site_refinement_flags
N11_1 N 0.86537(13) 0.14177(19) 0.13019(12) 0.0270(7) Uani 1 1 d .
C12_1 C 0.87553(15) 0.2100(2) 0.17088(15) 0.0274(8) Uani 1 1 d .
C13_1 C 0.87794(15) 0.1470(2) 0.21922(15) 0.0281(8) Uani 1 1 d .
C14_1 C 0.89747(15) 0.0529(2) 0.19994(16) 0.0296(9) Uani 1 1 d .
C15_1 C 0.91872(17) -0.0279(3) 0.22568(19) 0.0419(11) Uani 1 1 d .
H15_1 H 0.9243 -0.0290 0.2611 0.050 Uiso 1 1 calc R
C16_1 C 0.93191(18) -0.1082(3) 0.1987(2) 0.0488(13) Uani 1 1 d .
H16_1 H 0.9459 -0.1645 0.2160 0.059 Uiso 1 1 calc R
C17_1 C 0.92480(18) -0.1064(3) 0.1480(2) 0.0470(13) Uani 1 1 d .
H17_1 H 0.9348 -0.1611 0.1304 0.056 Uiso 1 1 calc R
C18_1 C 0.90325(16) -0.0259(2) 0.12146(18) 0.0372(10) Uani 1 1 d .
H18_1 H 0.8982 -0.0248 0.0861 0.045 Uiso 1 1 calc R
C19_1 C 0.88925(15) 0.0532(2) 0.14849(16) 0.0295(9) Uani 1 1 d .
C20_1 C 0.91857(19) 0.1881(3) 0.26382(17) 0.0429(11) Uani 1 1 d .
H20A_1 H 0.9154 0.1499 0.2935 0.064 Uiso 1 1 calc R
H20B_1 H 0.9072 0.2540 0.2695 0.064 Uiso 1 1 calc R
H20C_1 H 0.9592 0.1867 0.2570 0.064 Uiso 1 1 calc R
C21_1 C 0.81592(18) 0.1356(3) 0.23382(17) 0.0399(10) Uani 1 1 d .
H21A_1 H 0.7882 0.1170 0.2044 0.060 Uiso 1 1 calc R
H21B_1 H 0.8034 0.1963 0.2467 0.060 Uiso 1 1 calc R
H21C_1 H 0.8168 0.0865 0.2596 0.060 Uiso 1 1 calc R
C22_1 C 0.87111(16) 0.1739(2) 0.07987(15) 0.0307(9) Uani 1 1 d .
H22A_1 H 0.9096 0.1529 0.0717 0.037 Uiso 1 1 calc R
H22B_1 H 0.8704 0.2444 0.0791 0.037 Uiso 1 1 calc R
C23_1 C 0.82208(17) 0.1356(3) 0.03983(16) 0.0369(10) Uani 1 1 d .
H23A_1 H 0.8296 0.1575 0.0067 0.044 Uiso 1 1 calc R
H23B_1 H 0.8236 0.0651 0.0400 0.044 Uiso 1 1 calc R
C24_1 C 0.76021(17) 0.1676(2) 0.04764(17) 0.0361(10) Uani 1 1 d .
H24A_1 H 0.7309 0.1261 0.0276 0.043 Uiso 1 1 calc R
H24B_1 H 0.7560 0.1588 0.0831 0.043 Uiso 1 1 calc R
C25_1 C 0.74683(17) 0.2697(3) 0.03342(16) 0.0349(9) Uani 1 1 d .
O25_1 O 0.78140(13) 0.3297(2) 0.02423(14) 0.0588(10) Uani 1 1 d .
O26_1 O 0.68953(12) 0.28839(16) 0.03244(11) 0.0369(7) Uani 1 1 d .
C26_1 C 0.67053(18) 0.3862(2) 0.02214(17) 0.0400(10) Uani 1 1 d .
H26A_1 H 0.6886 0.4121 -0.0059 0.048 Uiso 1 1 calc R
H26B_1 H 0.6824 0.4266 0.0518 0.048 Uiso 1 1 calc R
C27_1 C 0.6049(2) 0.3850(3) 0.0090(2) 0.0516(13) Uani 1 1 d .
H27A_1 H 0.5907 0.4500 0.0016 0.077 Uiso 1 1 calc R
H27B_1 H 0.5875 0.3598 0.0372 0.077 Uiso 1 1 calc R
H27C_1 H 0.5937 0.3444 -0.0202 0.077 Uiso 1 1 calc R
C28_1 C 0.83113(15) 0.2886(2) 0.16470(15) 0.0298(9) Uani 1 1 d .
H28_1 H 0.7921 0.2740 0.1695 0.036 Uiso 1 1 calc R
C29_1 C 0.84317(15) 0.3776(2) 0.15283(15) 0.0294(9) Uani 1 1 d .
H29_1 H 0.8126 0.4236 0.1483 0.035 Uiso 1 1 calc R
C31_1 C 0.94750(15) 0.3366(2) 0.15689(14) 0.0248(8) Uani 1 1 d .
O31_1 O 0.93625(10) 0.24740(15) 0.17234(10) 0.0281(6) Uani 1 1 d .
C32_1 C 1.00562(15) 0.3582(2) 0.15275(14) 0.0247(8) Uani 1 1 d .
H32_1 H 1.0353 0.3112 0.1599 0.030 Uiso 1 1 calc R
C33_1 C 1.01959(16) 0.4483(2) 0.13813(14) 0.0278(8) Uani 1 1 d .
H33_1 H 1.0591 0.4641 0.1354 0.033 Uiso 1 1 calc R
C34_1 C 0.97540(16) 0.5160(2) 0.12736(14) 0.0263(8) Uani 1 1 d .
N34_1 N 0.98982(15) 0.61075(19) 0.11157(13) 0.0338(8) Uani 1 1 d .
O33_1 O 1.04184(12) 0.63111(17) 0.11242(11) 0.0413(7) Uani 1 1 d .
O34_1 O 0.94976(13) 0.66714(17) 0.09733(13) 0.0495(8) Uani 1 1 d .
C35_1 C 0.91741(16) 0.4955(2) 0.13160(15) 0.0295(9) Uani 1 1 d .
H35_1 H 0.8881 0.5430 0.1242 0.035 Uiso 1 1 calc R
C36_1 C 0.90232(15) 0.4054(2) 0.14667(15) 0.0269(8) Uani 1 1 d .
N11_2 N 0.61799(13) 0.12332(18) 0.15325(12) 0.0249(7) Uani 1 1 d .
C12_2 C 0.62822(15) 0.0448(2) 0.18817(14) 0.0244(8) Uani 1 1 d .
C13_2 C 0.63352(15) 0.0938(2) 0.24080(14) 0.0247(8) Uani 1 1 d .
C14_2 C 0.65690(15) 0.1903(2) 0.22803(15) 0.0265(8) Uani 1 1 d .
C15_2 C 0.68223(16) 0.2625(2) 0.25874(16) 0.0320(9) Uani 1 1 d .
H15_2 H 0.6893 0.2537 0.2938 0.038 Uiso 1 1 calc R
C16_2 C 0.69717(17) 0.3479(2) 0.23786(18) 0.0377(11) Uani 1 1 d .
H16_2 H 0.7147 0.3976 0.2587 0.045 Uiso 1 1 calc R
C17_2 C 0.68654(16) 0.3607(2) 0.18679(18) 0.0373(11) Uani 1 1 d .
H17_2 H 0.6969 0.4194 0.1729 0.045 Uiso 1 1 calc R
C18_2 C 0.66067(16) 0.2885(2) 0.15500(16) 0.0314(9) Uani 1 1 d .
H18_2 H 0.6536 0.2970 0.1199 0.038 Uiso 1 1 calc R
C19_2 C 0.64584(15) 0.2039(2) 0.17688(15) 0.0259(8) Uani 1 1 d .
C20_2 C 0.67249(17) 0.0386(3) 0.28099(15) 0.0354(9) Uani 1 1 d .
H20A_2 H 0.6725 0.0700 0.3132 0.053 Uiso 1 1 calc R
H20B_2 H 0.7126 0.0367 0.2731 0.053 Uiso 1 1 calc R
H20C_2 H 0.6575 -0.0265 0.2826 0.053 Uiso 1 1 calc R
C21_2 C 0.57130(17) 0.1076(3) 0.25515(16) 0.0345(9) Uani 1 1 d .
H21A_2 H 0.5739 0.1476 0.2850 0.052 Uiso 1 1 calc R
H21B_2 H 0.5548 0.0454 0.2619 0.052 Uiso 1 1 calc R
H21C_2 H 0.5459 0.1386 0.2276 0.052 Uiso 1 1 calc R
C22_2 C 0.61599(16) 0.1053(2) 0.10044(14) 0.0284(9) Uani 1 1 d .
H22A_2 H 0.6205 0.0360 0.0952 0.034 Uiso 1 1 calc R
H22B_2 H 0.6495 0.1379 0.0887 0.034 Uiso 1 1 calc R
C23_2 C 0.55963(16) 0.1386(2) 0.06954(14) 0.0289(8) Uani 1 1 d .
H23A_2 H 0.5547 0.2078 0.0746 0.035 Uiso 1 1 calc R
H23B_2 H 0.5259 0.1053 0.0807 0.035 Uiso 1 1 calc R
C24_2 C 0.56004(17) 0.1187(2) 0.01445(15) 0.0322(9) Uani 1 1 d .
H24A_2 H 0.5918 0.1569 0.0032 0.039 Uiso 1 1 calc R
H24B_2 H 0.5698 0.0507 0.0106 0.039 Uiso 1 1 calc R
C25_2 C 0.50423(18) 0.1398(3) -0.01888(15) 0.0323(9) Uani 1 1 d .
O25_2 O 0.47994(14) 0.08847(19) -0.05116(11) 0.0477(8) Uani 1 1 d .
O26_2 O 0.48282(11) 0.22617(17) -0.00865(10) 0.0342(6) Uani 1 1 d .
C26_2 C 0.43015(17) 0.2558(3) -0.04132(16) 0.0374(10) Uani 1 1 d .
H26A_2 H 0.3974 0.2117 -0.0382 0.045 Uiso 1 1 calc R
H26B_2 H 0.4372 0.2559 -0.0765 0.045 Uiso 1 1 calc R
C27_2 C 0.4156(2) 0.3546(3) -0.02564(19) 0.0540(13) Uani 1 1 d .
H27A_2 H 0.3823 0.3794 -0.0487 0.081 Uiso 1 1 calc R
H27B_2 H 0.4497 0.3962 -0.0261 0.081 Uiso 1 1 calc R
H27C_2 H 0.4053 0.3526 0.0081 0.081 Uiso 1 1 calc R
C28_2 C 0.58298(15) -0.0315(2) 0.17767(14) 0.0249(8) Uani 1 1 d .
H28_2 H 0.5431 -0.0145 0.1779 0.030 Uiso 1 1 calc R
C29_2 C 0.59483(15) -0.1217(2) 0.16804(14) 0.0252(8) Uani 1 1 d .
H29_2 H 0.5639 -0.1670 0.1632 0.030 Uiso 1 1 calc R
C31_2 C 0.69924(15) -0.0824(2) 0.17175(14) 0.0231(8) Uani 1 1 d .
O31_2 O 0.68835(10) 0.00886(15) 0.18387(10) 0.0286(6) Uani 1 1 d .
C32_2 C 0.75737(15) -0.1052(2) 0.16667(14) 0.0266(8) Uani 1 1 d .
H32_2 H 0.7866 -0.0570 0.1703 0.032 Uiso 1 1 calc R
C33_2 C 0.77203(16) -0.1976(2) 0.15646(14) 0.0273(8) Uani 1 1 d .
H33_2 H 0.8114 -0.2141 0.1536 0.033 Uiso 1 1 calc R
C34_2 C 0.72770(16) -0.2662(2) 0.15048(14) 0.0268(8) Uani 1 1 d .
N34_2 N 0.74209(15) -0.3640(2) 0.13956(13) 0.0329(8) Uani 1 1 d .
O33_2 O 0.79492(12) -0.38522(18) 0.14130(12) 0.0434(7) Uani 1 1 d .
O34_2 O 0.70266(13) -0.42214(17) 0.12907(12) 0.0472(8) Uani 1 1 d .
C35_2 C 0.67004(15) -0.2447(2) 0.15425(14) 0.0254(8) Uani 1 1 d .
H35_2 H 0.6410 -0.2932 0.1496 0.030 Uiso 1 1 calc R
C36_2 C 0.65466(15) -0.1520(2) 0.16483(13) 0.0219(7) Uani 1 1 d .
N11_3 N 0.36689(12) 0.10265(18) 0.11053(11) 0.0243(7) Uani 1 1 d .
C12_3 C 0.37381(14) 0.1902(2) 0.13924(14) 0.0239(8) Uani 1 1 d .
C13_3 C 0.37281(15) 0.1567(2) 0.19432(14) 0.0258(8) Uani 1 1 d .
C14_3 C 0.39776(15) 0.0575(2) 0.19170(14) 0.0237(8) Uani 1 1 d .
C15_3 C 0.42075(16) -0.0036(2) 0.22958(16) 0.0307(9) Uani 1 1 d .
H15_3 H 0.4239 0.0157 0.2634 0.037 Uiso 1 1 calc R
C16_3 C 0.43937(16) -0.0944(2) 0.21734(17) 0.0332(9) Uani 1 1 d .
H16_3 H 0.4552 -0.1374 0.2429 0.040 Uiso 1 1 calc R
C17_3 C 0.43459(16) -0.1211(2) 0.16796(16) 0.0320(9) Uani 1 1 d .
H17_3 H 0.4470 -0.1831 0.1600 0.038 Uiso 1 1 calc R
C18_3 C 0.41198(15) -0.0597(2) 0.12921(15) 0.0273(8) Uani 1 1 d .
H18_3 H 0.4096 -0.0781 0.0953 0.033 Uiso 1 1 calc R
C19_3 C 0.39317(15) 0.0296(2) 0.14265(14) 0.0224(8) Uani 1 1 d .
C20_3 C 0.40796(17) 0.2232(2) 0.23275(15) 0.0326(9) Uani 1 1 d .
H20A_3 H 0.4059 0.1995 0.2664 0.049 Uiso 1 1 calc R
H20B_3 H 0.3914 0.2875 0.2292 0.049 Uiso 1 1 calc R
H20C_3 H 0.4490 0.2249 0.2272 0.049 Uiso 1 1 calc R
C21_3 C 0.30890(16) 0.1501(2) 0.20523(16) 0.0340(9) Uani 1 1 d .
H21A_3 H 0.3087 0.1230 0.2385 0.051 Uiso 1 1 calc R
H21B_3 H 0.2860 0.1091 0.1803 0.051 Uiso 1 1 calc R
H21C_3 H 0.2915 0.2139 0.2038 0.051 Uiso 1 1 calc R
C22_3 C 0.37362(16) 0.1040(2) 0.05799(14) 0.0287(9) Uani 1 1 d .
H22A_3 H 0.4123 0.0768 0.0541 0.034 Uiso 1 1 calc R
H22B_3 H 0.3728 0.1709 0.0463 0.034 Uiso 1 1 calc R
C23_3 C 0.32582(16) 0.0481(2) 0.02581(15) 0.0304(9) Uani 1 1 d .
H23A_3 H 0.3257 -0.0182 0.0384 0.036 Uiso 1 1 calc R
H23B_3 H 0.3348 0.0457 -0.0087 0.036 Uiso 1 1 calc R
C24_3 C 0.26462(16) 0.0918(2) 0.02548(16) 0.0305(9) Uani 1 1 d .
H24A_3 H 0.2344 0.0448 0.0118 0.037 Uiso 1 1 calc R
H24B_3 H 0.2588 0.1064 0.0601 0.037 Uiso 1 1 calc R
C25_3 C 0.25688(17) 0.1816(3) -0.00531(15) 0.0325(9) Uani 1 1 d .
O25_3 O 0.28760(12) 0.2074(2) -0.03508(11) 0.0436(7) Uani 1 1 d .
O26_3 O 0.20882(11) 0.23069(17) 0.00393(10) 0.0343(6) Uani 1 1 d .
C26_3 C 0.19350(17) 0.3152(3) -0.02624(17) 0.0377(10) Uani 1 1 d .
H26A_3 H 0.1517 0.3308 -0.0258 0.045 Uiso 1 1 calc R
H26B_3 H 0.1985 0.3016 -0.0612 0.045 Uiso 1 1 calc R
C27_3 C 0.23070(19) 0.4000(3) -0.0078(2) 0.0488(12) Uani 1 1 d .
H27A_3 H 0.2193 0.4549 -0.0294 0.073 Uiso 1 1 calc R
H27B_3 H 0.2722 0.3851 -0.0085 0.073 Uiso 1 1 calc R
H27C_3 H 0.2248 0.4152 0.0263 0.073 Uiso 1 1 calc R
C28_3 C 0.32908(15) 0.2652(2) 0.12001(15) 0.0274(8) Uani 1 1 d .
H28_3 H 0.2891 0.2470 0.1120 0.033 Uiso 1 1 calc R
C29_3 C 0.34354(15) 0.3563(2) 0.11385(15) 0.0294(9) Uani 1 1 d .
H29_3 H 0.3135 0.4018 0.1040 0.035 Uiso 1 1 calc R
C31_3 C 0.44807(15) 0.3168(2) 0.13346(13) 0.0225(8) Uani 1 1 d .
O31_3 O 0.43428(10) 0.22289(14) 0.13577(10) 0.0254(6) Uani 1 1 d .
C32_3 C 0.50766(15) 0.3399(2) 0.14247(14) 0.0255(8) Uani 1 1 d .
H32_3 H 0.5363 0.2913 0.1498 0.031 Uiso 1 1 calc R
C33_3 C 0.52450(16) 0.4342(2) 0.14054(14) 0.0281(8) Uani 1 1 d .
H33_3 H 0.5648 0.4515 0.1465 0.034 Uiso 1 1 calc R
C34_3 C 0.48089(15) 0.5037(2) 0.12964(14) 0.0243(8) Uani 1 1 d .
N34_3 N 0.49850(15) 0.6034(2) 0.12983(13) 0.0340(8) Uani 1 1 d .
O33_3 O 0.55014(14) 0.62311(18) 0.14642(12) 0.0450(8) Uani 1 1 d .
O34_3 O 0.46167(13) 0.66387(16) 0.11419(12) 0.0426(8) Uani 1 1 d .
C35_3 C 0.42190(16) 0.4812(2) 0.12026(14) 0.0255(8) Uani 1 1 d .
H35_3 H 0.3935 0.5301 0.1127 0.031 Uiso 1 1 calc R
C36_3 C 0.40432(15) 0.3864(2) 0.12200(14) 0.0249(8) Uani 1 1 d .
N11_4 N 0.10596(13) 0.11733(18) 0.10931(12) 0.0253(7) Uani 1 1 d .
C12_4 C 0.11875(15) 0.0379(2) 0.14288(15) 0.0261(8) Uani 1 1 d .
C13_4 C 0.12301(16) 0.0831(2) 0.19608(15) 0.0291(9) Uani 1 1 d .
C14_4 C 0.14439(15) 0.1829(2) 0.18495(15) 0.0256(8) Uani 1 1 d .
C15_4 C 0.16862(16) 0.2539(2) 0.21671(16) 0.0317(9) Uani 1 1 d .
H15_4 H 0.1751 0.2438 0.2517 0.038 Uiso 1 1 calc R
C16_4 C 0.18344(17) 0.3407(2) 0.19683(17) 0.0363(10) Uani 1 1 d .
H16_4 H 0.1992 0.3904 0.2185 0.044 Uiso 1 1 calc R
C17_4 C 0.17539(17) 0.3551(2) 0.14598(17) 0.0346(10) Uani 1 1 d .
H17_4 H 0.1872 0.4137 0.1331 0.042 Uiso 1 1 calc R
C18_4 C 0.14979(16) 0.2838(2) 0.11278(16) 0.0300(9) Uani 1 1 d .
H18_4 H 0.1437 0.2937 0.0778 0.036 Uiso 1 1 calc R
C19_4 C 0.13369(14) 0.1979(2) 0.13348(15) 0.0248(8) Uani 1 1 d .
C20_4 C 0.16410(18) 0.0291(3) 0.23563(16) 0.0376(10) Uani 1 1 d .
H20A_4 H 0.1631 0.0584 0.2683 0.056 Uiso 1 1 calc R
H20B_4 H 0.2042 0.0318 0.2277 0.056 Uiso 1 1 calc R
H20C_4 H 0.1515 -0.0375 0.2364 0.056 Uiso 1 1 calc R
C21_4 C 0.06187(17) 0.0917(3) 0.21176(16) 0.0357(10) Uani 1 1 d .
H21A_4 H 0.0347 0.1201 0.1845 0.053 Uiso 1 1 calc R
H21B_4 H 0.0641 0.1322 0.2414 0.053 Uiso 1 1 calc R
H21C_4 H 0.0478 0.0283 0.2194 0.053 Uiso 1 1 calc R
C22_4 C 0.10164(17) 0.1014(2) 0.05587(15) 0.0332(9) Uani 1 1 d .
H22A_4 H 0.1095 0.0334 0.0499 0.040 Uiso 1 1 calc R
H22B_4 H 0.1323 0.1394 0.0429 0.040 Uiso 1 1 calc R
C23_4 C 0.04169(17) 0.1280(2) 0.02704(16) 0.0342(9) Uani 1 1 d .
H23A_4 H 0.0403 0.1093 -0.0083 0.041 Uiso 1 1 calc R
H23B_4 H 0.0108 0.0920 0.0408 0.041 Uiso 1 1 calc R
C24_4 C 0.02908(17) 0.2346(2) 0.02986(16) 0.0340(9) Uani 1 1 d .
H24A_4 H 0.0338 0.2536 0.0654 0.041 Uiso 1 1 calc R
H24B_4 H 0.0588 0.2698 0.0142 0.041 Uiso 1 1 calc R
C25_4 C -0.03067(17) 0.2645(3) 0.00530(15) 0.0323(9) Uani 1 1 d .
O25_4 O -0.06742(12) 0.21310(18) -0.01713(11) 0.0398(7) Uani 1 1 d .
O26_4 O -0.03883(11) 0.35850(17) 0.01212(11) 0.0392(7) Uani 1 1 d .
C26_4 C -0.09500(18) 0.3987(3) -0.00892(19) 0.0458(11) Uani 1 1 d .
H26A_4 H -0.1244 0.3864 0.0135 0.055 Uiso 1 1 calc R
H26B_4 H -0.1090 0.3692 -0.0417 0.055 Uiso 1 1 calc R
C27_4 C -0.08721(19) 0.5029(3) -0.01486(18) 0.0428(11) Uani 1 1 d .
H27A_4 H -0.1243 0.5311 -0.0307 0.064 Uiso 1 1 calc R
H27B_4 H -0.0567 0.5144 -0.0358 0.064 Uiso 1 1 calc R
H27C_4 H -0.0755 0.5320 0.0179 0.064 Uiso 1 1 calc R
C28_4 C 0.07629(16) -0.0425(2) 0.13348(15) 0.0306(9) Uani 1 1 d .
H28_4 H 0.0357 -0.0289 0.1325 0.037 Uiso 1 1 calc R
C29_4 C 0.09187(16) -0.1323(2) 0.12632(15) 0.0303(9) Uani 1 1 d .
H29_4 H 0.0629 -0.1810 0.1230 0.036 Uiso 1 1 calc R
C31_4 C 0.19404(15) -0.0823(2) 0.12740(14) 0.0238(8) Uani 1 1 d .
O31_4 O 0.17987(10) 0.00821(15) 0.13732(10) 0.0293(6) Uani 1 1 d .
C32_4 C 0.25207(16) -0.0988(2) 0.12059(15) 0.0285(9) Uani 1 1 d .
H32_4 H 0.2791 -0.0474 0.1227 0.034 Uiso 1 1 calc R
C33_4 C 0.27018(16) -0.1894(2) 0.11078(14) 0.0283(8) Uani 1 1 d .
H33_4 H 0.3095 -0.2010 0.1058 0.034 Uiso 1 1 calc R
C34_4 C 0.22968(16) -0.2641(2) 0.10823(14) 0.0259(8) Uani 1 1 d .
N34_4 N 0.24877(15) -0.36068(19) 0.09990(13) 0.0328(8) Uani 1 1 d .
O33_4 O 0.30057(13) -0.37298(17) 0.09374(11) 0.0415(7) Uani 1 1 d .
O34_4 O 0.21341(13) -0.42624(16) 0.09896(12) 0.0451(8) Uani 1 1 d .
C35_4 C 0.17185(16) -0.2489(2) 0.11510(14) 0.0279(8) Uani 1 1 d .
H35_4 H 0.1453 -0.3010 0.1141 0.033 Uiso 1 1 calc R
C36_4 C 0.15281(15) -0.1565(2) 0.12352(15) 0.0258(8) Uani 1 1 d .

loop_
_atom_site_aniso_label
_atom_site_aniso_U_11
_atom_site_aniso_U_22
_atom_site_aniso_U_33
_atom_site_aniso_U_23
_atom_site_aniso_U_13
_atom_site_aniso_U_12
N11_1 0.0210(16) 0.0213(14) 0.039(2) -0.0015(13) 0.0061(14) -0.0005(12)
C12_1 0.0144(18) 0.0206(16) 0.048(3) -0.0032(16) 0.0066(17) -0.0027(13)
C13_1 0.0153(18) 0.0277(17) 0.043(2) 0.0014(16) 0.0076(17) -0.0047(15)
C14_1 0.0169(19) 0.0195(16) 0.055(3) 0.0035(16) 0.0119(18) -0.0028(14)
C15_1 0.025(2) 0.031(2) 0.070(3) 0.015(2) 0.010(2) -0.0030(17)
C16_1 0.030(2) 0.0171(18) 0.100(4) 0.016(2) 0.012(3) 0.0033(16)
C17_1 0.026(2) 0.0193(18) 0.099(4) -0.006(2) 0.019(3) 0.0000(16)
C18_1 0.021(2) 0.0230(17) 0.070(3) -0.0113(18) 0.014(2) -0.0044(15)
C19_1 0.0145(18) 0.0147(15) 0.061(3) -0.0017(16) 0.0103(18) -0.0034(13)
C20_1 0.038(3) 0.047(2) 0.045(3) -0.003(2) 0.009(2) -0.007(2)
C21_1 0.033(2) 0.033(2) 0.057(3) -0.0016(19) 0.018(2) -0.0036(18)
C22_1 0.023(2) 0.0255(17) 0.045(3) -0.0023(16) 0.0088(18) -0.0014(15)
C23_1 0.026(2) 0.037(2) 0.048(3) -0.0045(19) 0.0050(19) -0.0050(17)
C24_1 0.028(2) 0.0306(19) 0.050(3) -0.0006(18) 0.0044(19) -0.0077(16)
C25_1 0.023(2) 0.038(2) 0.044(3) 0.0041(18) 0.0040(18) -0.0072(17)
O25_1 0.0286(17) 0.0465(17) 0.102(3) 0.0233(17) 0.0128(18) -0.0085(14)
O26_1 0.0302(16) 0.0270(13) 0.055(2) 0.0052(12) 0.0128(14) -0.0025(11)
C26_1 0.042(3) 0.0238(18) 0.057(3) 0.0070(18) 0.016(2) -0.0016(17)
C27_1 0.043(3) 0.032(2) 0.080(4) 0.007(2) 0.008(3) 0.0042(19)
C28_1 0.0158(18) 0.0229(16) 0.053(3) -0.0055(16) 0.0119(18) 0.0006(14)
C29_1 0.0165(18) 0.0176(15) 0.055(3) -0.0029(16) 0.0100(18) 0.0020(14)
C31_1 0.0179(18) 0.0173(15) 0.039(2) 0.0002(14) 0.0020(16) -0.0018(13)
O31_1 0.0157(13) 0.0160(10) 0.0532(18) 0.0030(11) 0.0074(12) 0.0002(9)
C32_1 0.0157(18) 0.0212(16) 0.037(2) 0.0020(15) 0.0045(16) -0.0002(14)
C33_1 0.025(2) 0.0211(16) 0.038(2) -0.0033(15) 0.0075(17) -0.0057(15)
C34_1 0.025(2) 0.0167(15) 0.038(2) 0.0004(15) 0.0078(17) -0.0050(14)
N34_1 0.036(2) 0.0178(14) 0.049(2) -0.0032(14) 0.0090(17) -0.0029(14)
O33_1 0.0342(17) 0.0283(13) 0.062(2) 0.0024(13) 0.0091(15) -0.0112(12)
O34_1 0.0442(19) 0.0194(12) 0.084(3) 0.0074(14) 0.0078(17) 0.0016(12)
C35_1 0.022(2) 0.0164(15) 0.050(3) -0.0023(15) 0.0054(18) 0.0026(14)
C36_1 0.0196(19) 0.0190(15) 0.042(2) -0.0042(15) 0.0044(17) 0.0011(14)
N11_2 0.0219(16) 0.0171(13) 0.037(2) 0.0033(12) 0.0085(14) -0.0012(11)
C12_2 0.0141(17) 0.0183(15) 0.041(2) 0.0001(15) 0.0055(16) -0.0007(13)
C13_2 0.0194(19) 0.0212(15) 0.034(2) 0.0006(15) 0.0067(16) -0.0011(14)
C14_2 0.0147(18) 0.0201(16) 0.046(3) -0.0015(16) 0.0077(17) 0.0024(13)
C15_2 0.024(2) 0.0278(18) 0.044(3) -0.0073(17) 0.0064(18) 0.0026(15)
C16_2 0.024(2) 0.0189(17) 0.071(3) -0.0132(18) 0.009(2) -0.0039(15)
C17_2 0.019(2) 0.0218(17) 0.073(3) 0.0006(19) 0.014(2) 0.0037(15)
C18_2 0.023(2) 0.0258(17) 0.047(3) 0.0069(17) 0.0126(18) 0.0017(15)
C19_2 0.0136(17) 0.0193(15) 0.046(3) -0.0041(15) 0.0098(17) 0.0044(13)
C20_2 0.030(2) 0.035(2) 0.040(3) 0.0033(18) 0.0022(19) -0.0034(17)
C21_2 0.028(2) 0.035(2) 0.043(3) -0.0006(18) 0.0124(19) 0.0009(17)
C22_2 0.023(2) 0.0233(16) 0.040(2) 0.0005(16) 0.0081(17) 0.0000(15)
C23_2 0.022(2) 0.0270(17) 0.038(2) -0.0029(16) 0.0061(17) 0.0004(15)
C24_2 0.029(2) 0.0260(18) 0.042(3) -0.0019(16) 0.0085(19) 0.0025(16)
C25_2 0.035(2) 0.0294(18) 0.034(2) -0.0036(17) 0.0088(19) -0.0041(17)
O25_2 0.056(2) 0.0385(15) 0.044(2) -0.0069(14) -0.0058(16) -0.0035(14)
O26_2 0.0284(15) 0.0345(14) 0.0387(17) -0.0006(12) 0.0019(13) 0.0037(11)
C26_2 0.025(2) 0.045(2) 0.041(3) 0.0029(19) 0.0030(19) 0.0041(18)
C27_2 0.050(3) 0.054(3) 0.058(3) 0.006(2) 0.006(2) 0.025(2)
C28_2 0.0141(17) 0.0207(16) 0.041(2) 0.0003(15) 0.0068(16) -0.0014(13)
C29_2 0.0197(19) 0.0206(16) 0.035(2) -0.0001(15) 0.0044(16) -0.0046(14)
C31_2 0.0173(18) 0.0186(15) 0.035(2) 0.0005(14) 0.0095(16) 0.0008(13)
O31_2 0.0136(12) 0.0194(11) 0.0539(18) -0.0067(11) 0.0082(12) -0.0010(10)
C32_2 0.0168(18) 0.0235(16) 0.039(2) 0.0007(15) 0.0010(16) -0.0022(14)
C33_2 0.0210(19) 0.0250(17) 0.037(2) 0.0028(15) 0.0071(17) 0.0035(15)
C34_2 0.029(2) 0.0174(15) 0.035(2) 0.0023(15) 0.0097(17) 0.0021(14)
N34_2 0.032(2) 0.0222(14) 0.045(2) 0.0046(14) 0.0099(16) 0.0028(14)
O33_2 0.0344(17) 0.0334(14) 0.066(2) 0.0046(14) 0.0180(15) 0.0134(13)
O34_2 0.0438(19) 0.0185(12) 0.080(2) -0.0037(13) 0.0127(16) -0.0049(12)
C35_2 0.0212(19) 0.0175(15) 0.038(2) 0.0047(14) 0.0062(16) -0.0044(14)
C36_2 0.0186(18) 0.0188(15) 0.029(2) 0.0018(14) 0.0052(15) -0.0019(13)
N11_3 0.0206(16) 0.0166(13) 0.0358(19) -0.0024(12) 0.0045(14) 0.0006(11)
C12_3 0.0127(17) 0.0184(15) 0.041(2) -0.0025(15) 0.0041(16) -0.0013(13)
C13_3 0.0173(18) 0.0202(15) 0.041(2) -0.0088(15) 0.0079(17) -0.0017(13)
C14_3 0.0184(18) 0.0150(14) 0.039(2) -0.0024(15) 0.0090(16) -0.0033(13)
C15_3 0.022(2) 0.0262(17) 0.045(3) 0.0013(17) 0.0096(18) -0.0032(15)
C16_3 0.024(2) 0.0211(16) 0.055(3) 0.0061(17) 0.0081(19) 0.0003(15)
C17_3 0.021(2) 0.0139(15) 0.062(3) -0.0009(17) 0.0094(19) -0.0005(14)
C18_3 0.0191(19) 0.0216(16) 0.043(2) -0.0066(16) 0.0092(17) -0.0038(14)
C19_3 0.0161(18) 0.0146(14) 0.037(2) -0.0021(14) 0.0042(16) -0.0028(13)
C20_3 0.031(2) 0.0209(16) 0.046(3) -0.0084(16) 0.0043(19) 0.0022(15)
C21_3 0.022(2) 0.0276(18) 0.055(3) -0.0076(18) 0.0128(19) 0.0004(15)
C22_3 0.024(2) 0.0213(16) 0.042(3) -0.0056(15) 0.0095(18) -0.0018(14)
C23_3 0.025(2) 0.0293(18) 0.037(2) -0.0079(16) 0.0043(17) -0.0021(16)
C24_3 0.020(2) 0.0246(17) 0.047(3) -0.0033(16) 0.0063(18) -0.0040(15)
C25_3 0.022(2) 0.041(2) 0.034(2) -0.0048(18) 0.0019(18) -0.0003(17)
O25_3 0.0317(16) 0.0559(17) 0.046(2) 0.0101(14) 0.0154(15) 0.0060(14)
O26_3 0.0226(14) 0.0322(13) 0.0504(19) 0.0068(12) 0.0126(13) 0.0043(11)
C26_3 0.025(2) 0.035(2) 0.054(3) 0.0133(19) 0.009(2) 0.0054(17)
C27_3 0.034(3) 0.034(2) 0.079(4) 0.010(2) 0.009(2) 0.0038(19)
C28_3 0.0143(17) 0.0233(16) 0.044(2) -0.0046(16) 0.0028(16) -0.0016(14)
C29_3 0.0148(18) 0.0206(16) 0.051(3) -0.0020(16) -0.0008(17) 0.0014(14)
C31_3 0.0223(19) 0.0147(14) 0.031(2) -0.0031(14) 0.0058(16) 0.0016(13)
O31_3 0.0129(12) 0.0162(10) 0.0471(17) -0.0019(10) 0.0039(11) 0.0009(9)
C32_3 0.0137(17) 0.0223(16) 0.042(2) -0.0032(15) 0.0073(16) 0.0003(14)
C33_3 0.0204(19) 0.0264(17) 0.039(2) -0.0052(16) 0.0094(17) -0.0060(15)
C34_3 0.0232(19) 0.0169(15) 0.034(2) -0.0027(14) 0.0088(16) -0.0063(14)
N34_3 0.038(2) 0.0204(14) 0.047(2) -0.0055(14) 0.0152(17) -0.0068(14)
O33_3 0.0443(19) 0.0316(14) 0.059(2) -0.0013(13) 0.0075(15) -0.0231(13)
O34_3 0.0427(18) 0.0165(12) 0.071(2) -0.0022(13) 0.0158(16) -0.0022(12)
C35_3 0.0228(19) 0.0183(15) 0.037(2) -0.0017(15) 0.0083(17) 0.0013(14)
C36_3 0.0195(19) 0.0185(15) 0.037(2) -0.0014(15) 0.0043(16) 0.0019(13)
N11_4 0.0231(16) 0.0174(13) 0.036(2) -0.0016(12) 0.0047(14) -0.0032(12)
C12_4 0.0168(18) 0.0194(15) 0.043(2) 0.0026(15) 0.0082(17) 0.0010(14)
C13_4 0.0191(19) 0.0240(17) 0.044(3) 0.0047(16) 0.0056(17) 0.0002(14)
C14_4 0.0152(18) 0.0195(15) 0.044(3) -0.0022(15) 0.0095(17) 0.0017(13)
C15_4 0.022(2) 0.0272(18) 0.046(3) -0.0046(17) 0.0067(18) 0.0015(15)
C16_4 0.028(2) 0.0175(16) 0.063(3) -0.0116(18) 0.004(2) 0.0019(15)
C17_4 0.027(2) 0.0156(16) 0.062(3) 0.0014(17) 0.008(2) 0.0003(15)
C18_4 0.022(2) 0.0183(16) 0.050(3) 0.0035(16) 0.0067(18) 0.0010(14)
C19_4 0.0135(17) 0.0170(15) 0.044(3) -0.0020(15) 0.0047(16) 0.0016(13)
C20_4 0.034(2) 0.0272(18) 0.051(3) 0.0114(18) 0.004(2) 0.0013(17)
C21_4 0.027(2) 0.035(2) 0.046(3) -0.0004(18) 0.0091(19) -0.0001(17)
C22_4 0.031(2) 0.0259(17) 0.045(3) -0.0026(17) 0.0128(19) 0.0020(16)
C23_4 0.033(2) 0.0264(18) 0.043(3) -0.0064(17) 0.0036(19) 0.0010(16)
C24_4 0.028(2) 0.0304(18) 0.043(3) 0.0023(17) 0.0036(19) -0.0020(16)
C25_4 0.026(2) 0.0303(19) 0.041(3) 0.0015(17) 0.0092(19) -0.0037(17)
O25_4 0.0330(16) 0.0354(14) 0.0501(19) -0.0015(13) 0.0029(14) -0.0053(13)
O26_4 0.0237(15) 0.0340(14) 0.057(2) 0.0005(13) -0.0033(14) 0.0031(12)
C26_4 0.022(2) 0.044(2) 0.070(3) 0.007(2) 0.002(2) 0.0036(18)
C27_4 0.034(2) 0.038(2) 0.056(3) 0.002(2) 0.002(2) 0.0063(19)
C28_4 0.022(2) 0.0193(16) 0.053(3) 0.0010(16) 0.0128(18) -0.0039(14)
C29_4 0.023(2) 0.0204(16) 0.049(3) 0.0004(16) 0.0090(18) -0.0063(14)
C31_4 0.0230(19) 0.0116(14) 0.037(2) -0.0009(14) 0.0064(16) 0.0005(13)
O31_4 0.0167(13) 0.0149(10) 0.0583(19) -0.0031(11) 0.0120(12) -0.0018(9)
C32_4 0.026(2) 0.0182(15) 0.043(2) -0.0008(15) 0.0098(18) -0.0037(14)
C33_4 0.022(2) 0.0223(16) 0.041(2) -0.0002(16) 0.0041(17) 0.0021(14)
C34_4 0.027(2) 0.0142(14) 0.036(2) 0.0007(14) 0.0022(17) 0.0029(14)
N34_4 0.033(2) 0.0176(14) 0.046(2) 0.0005(13) 0.0005(16) 0.0066(14)
O33_4 0.0345(17) 0.0280(13) 0.062(2) -0.0027(13) 0.0061(15) 0.0113(12)
O34_4 0.0420(18) 0.0152(12) 0.077(2) -0.0016(13) 0.0047(16) -0.0022(12)
C35_4 0.025(2) 0.0181(15) 0.039(2) -0.0015(15) 0.0005(17) -0.0045(14)
C36_4 0.0194(19) 0.0173(15) 0.041(2) -0.0001(15) 0.0066(17) -0.0014(14)

loop_
_atom_type_symbol
_atom_type_description
_atom_type_scat_dispersion_real
_atom_type_scat_dispersion_imag
_atom_type_scat_source
C C 0.0033 0.0016 'International Tables Vol C Tables 4.2.6.8 and 6.1.1.4'
H H 0.0000 0.0000 'International Tables Vol C Tables 4.2.6.8 and 6.1.1.4'
N N 0.0061 0.0033 'International Tables Vol C Tables 4.2.6.8 and 6.1.1.4'
O O 0.0106 0.0060 'International Tables Vol C Tables 4.2.6.8 and 6.1.1.4'

loop_
_geom_angle_atom_site_label_1
_geom_angle_atom_site_label_2
_geom_angle_atom_site_label_3
_geom_angle
C19_1 N11_1 C12_1 107.5(3)
C19_1 N11_1 C22_1 120.9(3)
C12_1 N11_1 C22_1 118.6(3)
N11_1 C12_1 O31_1 107.3(3)
N11_1 C12_1 C28_1 111.7(3)
O31_1 C12_1 C28_1 111.5(3)
N11_1 C12_1 C13_1 104.1(3)
O31_1 C12_1 C13_1 105.0(3)
C28_1 C12_1 C13_1 116.5(3)
C14_1 C13_1 C20_1 115.1(3)
C14_1 C13_1 C21_1 109.4(3)
C20_1 C13_1 C21_1 108.4(3)
C14_1 C13_1 C12_1 100.3(3)
C20_1 C13_1 C12_1 112.9(3)
C21_1 C13_1 C12_1 110.5(3)
C19_1 C14_1 C15_1 119.9(4)
C19_1 C14_1 C13_1 110.1(3)
C15_1 C14_1 C13_1 130.0(4)
C14_1 C15_1 C16_1 118.9(4)
C14_1 C15_1 H15_1 120.5
C16_1 C15_1 H15_1 120.5
C17_1 C16_1 C15_1 120.6(4)
C17_1 C16_1 H16_1 119.7
C15_1 C16_1 H16_1 119.7
C16_1 C17_1 C18_1 121.2(4)
C16_1 C17_1 H17_1 119.4
C18_1 C17_1 H17_1 119.4
C17_1 C18_1 C19_1 117.8(4)
C17_1 C18_1 H18_1 121.1
C19_1 C18_1 H18_1 121.1
C14_1 C19_1 C18_1 121.4(4)
C14_1 C19_1 N11_1 110.2(3)
C18_1 C19_1 N11_1 128.4(4)
C13_1 C20_1 H20A_1 109.5
C13_1 C20_1 H20B_1 109.5
H20A_1 C20_1 H20B_1 109.5
C13_1 C20_1 H20C_1 109.5
H20A_1 C20_1 H20C_1 109.5
H20B_1 C20_1 H20C_1 109.5
C13_1 C21_1 H21A_1 109.5
C13_1 C21_1 H21B_1 109.5
H21A_1 C21_1 H21B_1 109.5
C13_1 C21_1 H21C_1 109.5
H21A_1 C21_1 H21C_1 109.5
H21B_1 C21_1 H21C_1 109.5
N11_1 C22_1 C23_1 113.1(3)
N11_1 C22_1 H22A_1 109.0
C23_1 C22_1 H22A_1 109.0
N11_1 C22_1 H22B_1 109.0
C23_1 C22_1 H22B_1 109.0
H22A_1 C22_1 H22B_1 107.8
C24_1 C23_1 C22_1 113.4(3)
C24_1 C23_1 H23A_1 108.9
C22_1 C23_1 H23A_1 108.9
C24_1 C23_1 H23B_1 108.9
C22_1 C23_1 H23B_1 108.9
H23A_1 C23_1 H23B_1 107.7
C25_1 C24_1 C23_1 113.7(3)
C25_1 C24_1 H24A_1 108.8
C23_1 C24_1 H24A_1 108.8
C25_1 C24_1 H24B_1 108.8
C23_1 C24_1 H24B_1 108.8
H24A_1 C24_1 H24B_1 107.7
O25_1 C25_1 O26_1 122.3(4)
O25_1 C25_1 C24_1 126.9(4)
O26_1 C25_1 C24_1 110.8(3)
C25_1 O26_1 C26_1 117.1(3)
O26_1 C26_1 C27_1 107.4(3)
O26_1 C26_1 H26A_1 110.2
C27_1 C26_1 H26A_1 110.2
O26_1 C26_1 H26B_1 110.2
C27_1 C26_1 H26B_1 110.2
H26A_1 C26_1 H26B_1 108.5
C26_1 C27_1 H27A_1 109.5
C26_1 C27_1 H27B_1 109.5
H27A_1 C27_1 H27B_1 109.5
C26_1 C27_1 H27C_1 109.5
H27A_1 C27_1 H27C_1 109.5
H27B_1 C27_1 H27C_1 109.5
C29_1 C28_1 C12_1 123.8(3)
C29_1 C28_1 H28_1 118.1
C12_1 C28_1 H28_1 118.1
C28_1 C29_1 C36_1 120.9(3)
C28_1 C29_1 H29_1 119.5
C36_1 C29_1 H29_1 119.5
O31_1 C31_1 C32_1 117.0(3)
O31_1 C31_1 C36_1 121.4(3)
C32_1 C31_1 C36_1 121.5(3)
C31_1 O31_1 C12_1 122.6(3)
C33_1 C32_1 C31_1 119.4(3)
C33_1 C32_1 H32_1 120.3
C31_1 C32_1 H32_1 120.3
C32_1 C33_1 C34_1 119.5(3)
C32_1 C33_1 H33_1 120.3
C34_1 C33_1 H33_1 120.3
C35_1 C34_1 C33_1 121.6(3)
C35_1 C34_1 N34_1 118.6(3)
C33_1 C34_1 N34_1 119.7(3)
O33_1 N34_1 O34_1 122.6(3)
O33_1 N34_1 C34_1 118.2(3)
O34_1 N34_1 C34_1 119.2(3)
C34_1 C35_1 C36_1 119.9(3)
C34_1 C35_1 H35_1 120.0
C36_1 C35_1 H35_1 120.0
C35_1 C36_1 C31_1 118.0(3)
C35_1 C36_1 C29_1 124.0(3)
C31_1 C36_1 C29_1 118.0(3)
C19_2 N11_2 C22_2 122.5(3)
C19_2 N11_2 C12_2 107.1(3)
C22_2 N11_2 C12_2 119.5(3)
N11_2 C12_2 C28_2 112.3(3)
N11_2 C12_2 O31_2 105.6(3)
C28_2 C12_2 O31_2 111.8(2)
N11_2 C12_2 C13_2 104.2(2)
C28_2 C12_2 C13_2 116.4(3)
O31_2 C12_2 C13_2 105.7(3)
C14_2 C13_2 C20_2 115.3(3)
C14_2 C13_2 C21_2 108.5(3)
C20_2 C13_2 C21_2 110.7(3)
C14_2 C13_2 C12_2 99.5(3)
C20_2 C13_2 C12_2 112.8(3)
C21_2 C13_2 C12_2 109.4(3)
C15_2 C14_2 C19_2 120.0(3)
C15_2 C14_2 C13_2 130.4(4)
C19_2 C14_2 C13_2 109.5(3)
C14_2 C15_2 C16_2 119.5(4)
C14_2 C15_2 H15_2 120.2
C16_2 C15_2 H15_2 120.2
C17_2 C16_2 C15_2 120.2(4)
C17_2 C16_2 H16_2 119.9
C15_2 C16_2 H16_2 119.9
C16_2 C17_2 C18_2 121.2(3)
C16_2 C17_2 H17_2 119.4
C18_2 C17_2 H17_2 119.4
C19_2 C18_2 C17_2 117.5(4)
C19_2 C18_2 H18_2 121.2
C17_2 C18_2 H18_2 121.2
C14_2 C19_2 C18_2 121.6(3)
C14_2 C19_2 N11_2 110.4(3)
C18_2 C19_2 N11_2 128.0(4)
C13_2 C20_2 H20A_2 109.5
C13_2 C20_2 H20B_2 109.5
H20A_2 C20_2 H20B_2 109.5
C13_2 C20_2 H20C_2 109.5
H20A_2 C20_2 H20C_2 109.5
H20B_2 C20_2 H20C_2 109.5
C13_2 C21_2 H21A_2 109.5
C13_2 C21_2 H21B_2 109.5
H21A_2 C21_2 H21B_2 109.5
C13_2 C21_2 H21C_2 109.5
H21A_2 C21_2 H21C_2 109.5
H21B_2 C21_2 H21C_2 109.5
N11_2 C22_2 C23_2 113.2(3)
N11_2 C22_2 H22A_2 108.9
C23_2 C22_2 H22A_2 108.9
N11_2 C22_2 H22B_2 108.9
C23_2 C22_2 H22B_2 108.9
H22A_2 C22_2 H22B_2 107.8
C22_2 C23_2 C24_2 111.0(3)
C22_2 C23_2 H23A_2 109.4
C24_2 C23_2 H23A_2 109.4
C22_2 C23_2 H23B_2 109.4
C24_2 C23_2 H23B_2 109.4
H23A_2 C23_2 H23B_2 108.0
C25_2 C24_2 C23_2 115.5(3)
C25_2 C24_2 H24A_2 108.4
C23_2 C24_2 H24A_2 108.4
C25_2 C24_2 H24B_2 108.4
C23_2 C24_2 H24B_2 108.4
H24A_2 C24_2 H24B_2 107.5
O25_2 C25_2 O26_2 122.7(4)
O25_2 C25_2 C24_2 126.0(3)
O26_2 C25_2 C24_2 111.2(3)
C25_2 O26_2 C26_2 115.4(3)
O26_2 C26_2 C27_2 107.0(3)
O26_2 C26_2 H26A_2 110.3
C27_2 C26_2 H26A_2 110.3
O26_2 C26_2 H26B_2 110.3
C27_2 C26_2 H26B_2 110.3
H26A_2 C26_2 H26B_2 108.6
C26_2 C27_2 H27A_2 109.5
C26_2 C27_2 H27B_2 109.5
H27A_2 C27_2 H27B_2 109.5
C26_2 C27_2 H27C_2 109.5
H27A_2 C27_2 H27C_2 109.5
H27B_2 C27_2 H27C_2 109.5
C29_2 C28_2 C12_2 124.3(3)
C29_2 C28_2 H28_2 117.9
C12_2 C28_2 H28_2 117.9
C28_2 C29_2 C36_2 120.9(3)
C28_2 C29_2 H29_2 119.6
C36_2 C29_2 H29_2 119.6
O31_2 C31_2 C32_2 116.9(3)
O31_2 C31_2 C36_2 122.0(3)
C32_2 C31_2 C36_2 121.1(3)
C31_2 O31_2 C12_2 123.0(2)
C33_2 C32_2 C31_2 120.0(3)
C33_2 C32_2 H32_2 120.0
C31_2 C32_2 H32_2 120.0
C32_2 C33_2 C34_2 118.4(3)
C32_2 C33_2 H33_2 120.8
C34_2 C33_2 H33_2 120.8
C35_2 C34_2 C33_2 122.5(3)
C35_2 C34_2 N34_2 118.2(3)
C33_2 C34_2 N34_2 119.4(3)
O34_2 N34_2 O33_2 122.5(3)
O34_2 N34_2 C34_2 119.6(3)
O33_2 N34_2 C34_2 117.9(3)
C34_2 C35_2 C36_2 119.8(3)
C34_2 C35_2 H35_2 120.1
C36_2 C35_2 H35_2 120.1
C35_2 C36_2 C31_2 118.3(3)
C35_2 C36_2 C29_2 123.9(3)
C31_2 C36_2 C29_2 117.8(3)
C19_3 N11_3 C12_3 106.2(3)
C19_3 N11_3 C22_3 120.8(3)
C12_3 N11_3 C22_3 119.7(3)
N11_3 C12_3 O31_3 104.9(2)
N11_3 C12_3 C28_3 112.9(3)
O31_3 C12_3 C28_3 111.2(3)
N11_3 C12_3 C13_3 104.0(3)
O31_3 C12_3 C13_3 107.4(3)
C28_3 C12_3 C13_3 115.6(3)
C14_3 C13_3 C20_3 115.2(3)
C14_3 C13_3 C21_3 109.5(3)
C20_3 C13_3 C21_3 109.1(3)
C14_3 C13_3 C12_3 99.9(3)
C20_3 C13_3 C12_3 112.5(3)
C21_3 C13_3 C12_3 110.4(3)
C19_3 C14_3 C15_3 120.6(3)
C19_3 C14_3 C13_3 109.4(3)
C15_3 C14_3 C13_3 130.0(3)
C14_3 C15_3 C16_3 119.1(4)
C14_3 C15_3 H15_3 120.5
C16_3 C15_3 H15_3 120.5
C17_3 C16_3 C15_3 119.6(4)
C17_3 C16_3 H16_3 120.2
C15_3 C16_3 H16_3 120.2
C16_3 C17_3 C18_3 122.0(3)
C16_3 C17_3 H17_3 119.0
C18_3 C17_3 H17_3 119.0
C19_3 C18_3 C17_3 117.0(4)
C19_3 C18_3 H18_3 121.5
C17_3 C18_3 H18_3 121.5
C14_3 C19_3 C18_3 121.8(3)
C14_3 C19_3 N11_3 110.7(3)
C18_3 C19_3 N11_3 127.5(3)
C13_3 C20_3 H20A_3 109.5
C13_3 C20_3 H20B_3 109.5
H20A_3 C20_3 H20B_3 109.5
C13_3 C20_3 H20C_3 109.5
H20A_3 C20_3 H20C_3 109.5
H20B_3 C20_3 H20C_3 109.5
C13_3 C21_3 H21A_3 109.5
C13_3 C21_3 H21B_3 109.5
H21A_3 C21_3 H21B_3 109.5
C13_3 C21_3 H21C_3 109.5
H21A_3 C21_3 H21C_3 109.5
H21B_3 C21_3 H21C_3 109.5
N11_3 C22_3 C23_3 112.5(3)
N11_3 C22_3 H22A_3 109.1
C23_3 C22_3 H22A_3 109.1
N11_3 C22_3 H22B_3 109.1
C23_3 C22_3 H22B_3 109.1
H22A_3 C22_3 H22B_3 107.8
C22_3 C23_3 C24_3 112.5(3)
C22_3 C23_3 H23A_3 109.1
C24_3 C23_3 H23A_3 109.1
C22_3 C23_3 H23B_3 109.1
C24_3 C23_3 H23B_3 109.1
H23A_3 C23_3 H23B_3 107.8
C25_3 C24_3 C23_3 111.7(3)
C25_3 C24_3 H24A_3 109.3
C23_3 C24_3 H24A_3 109.3
C25_3 C24_3 H24B_3 109.3
C23_3 C24_3 H24B_3 109.3
H24A_3 C24_3 H24B_3 107.9
O25_3 C25_3 O26_3 123.1(4)
O25_3 C25_3 C24_3 126.1(3)
O26_3 C25_3 C24_3 110.8(3)
C25_3 O26_3 C26_3 116.5(3)
O26_3 C26_3 C27_3 112.3(3)
O26_3 C26_3 H26A_3 109.2
C27_3 C26_3 H26A_3 109.2
O26_3 C26_3 H26B_3 109.1
C27_3 C26_3 H26B_3 109.2
H26A_3 C26_3 H26B_3 107.9
C26_3 C27_3 H27A_3 109.5
C26_3 C27_3 H27B_3 109.5
H27A_3 C27_3 H27B_3 109.5
C26_3 C27_3 H27C_3 109.5
H27A_3 C27_3 H27C_3 109.5
H27B_3 C27_3 H27C_3 109.5
C29_3 C28_3 C12_3 122.6(3)
C29_3 C28_3 H28_3 118.7
C12_3 C28_3 H28_3 118.7
C28_3 C29_3 C36_3 120.9(3)
C28_3 C29_3 H29_3 119.6
C36_3 C29_3 H29_3 119.6
O31_3 C31_3 C32_3 116.6(3)
O31_3 C31_3 C36_3 121.3(3)
C32_3 C31_3 C36_3 122.1(3)
C31_3 O31_3 C12_3 122.1(2)
C33_3 C32_3 C31_3 119.3(3)
C33_3 C32_3 H32_3 120.3
C31_3 C32_3 H32_3 120.3
C32_3 C33_3 C34_3 118.6(3)
C32_3 C33_3 H33_3 120.7
C34_3 C33_3 H33_3 120.7
C35_3 C34_3 C33_3 122.3(3)
C35_3 C34_3 N34_3 119.1(3)
C33_3 C34_3 N34_3 118.5(3)
O34_3 N34_3 O33_3 123.1(3)
O34_3 N34_3 C34_3 119.0(3)
O33_3 N34_3 C34_3 117.9(3)
C34_3 C35_3 C36_3 119.7(3)
C34_3 C35_3 H35_3 120.2
C36_3 C35_3 H35_3 120.2
C35_3 C36_3 C31_3 118.0(3)
C35_3 C36_3 C29_3 123.6(3)
C31_3 C36_3 C29_3 118.4(3)
C19_4 N11_4 C12_4 106.8(3)
C19_4 N11_4 C22_4 123.0(3)
C12_4 N11_4 C22_4 119.2(3)
N11_4 C12_4 C28_4 114.2(3)
N11_4 C12_4 O31_4 105.0(3)
C28_4 C12_4 O31_4 112.1(3)
N11_4 C12_4 C13_4 104.4(3)
C28_4 C12_4 C13_4 114.5(3)
O31_4 C12_4 C13_4 105.9(3)
C20_4 C13_4 C14_4 114.2(3)
C20_4 C13_4 C21_4 110.1(3)
C14_4 C13_4 C21_4 108.5(3)
C20_4 C13_4 C12_4 113.3(3)
C14_4 C13_4 C12_4 99.6(3)
C21_4 C13_4 C12_4 110.6(3)
C15_4 C14_4 C19_4 120.7(3)
C15_4 C14_4 C13_4 130.6(4)
C19_4 C14_4 C13_4 108.7(3)
C14_4 C15_4 C16_4 119.3(4)
C14_4 C15_4 H15_4 120.4
C16_4 C15_4 H15_4 120.4
C17_4 C16_4 C15_4 120.7(4)
C17_4 C16_4 H16_4 119.7
C15_4 C16_4 H16_4 119.7
C16_4 C17_4 C18_4 121.0(3)
C16_4 C17_4 H17_4 119.5
C18_4 C17_4 H17_4 119.5
C19_4 C18_4 C17_4 117.5(4)
C19_4 C18_4 H18_4 121.2
C17_4 C18_4 H18_4 121.2
C14_4 C19_4 C18_4 120.7(3)
C14_4 C19_4 N11_4 110.2(3)
C18_4 C19_4 N11_4 129.1(4)
C13_4 C20_4 H20A_4 109.5
C13_4 C20_4 H20B_4 109.5
H20A_4 C20_4 H20B_4 109.5
C13_4 C20_4 H20C_4 109.5
H20A_4 C20_4 H20C_4 109.5
H20B_4 C20_4 H20C_4 109.5
C13_4 C21_4 H21A_4 109.5
C13_4 C21_4 H21B_4 109.5
H21A_4 C21_4 H21B_4 109.5
C13_4 C21_4 H21C_4 109.5
H21A_4 C21_4 H21C_4 109.5
H21B_4 C21_4 H21C_4 109.5
N11_4 C22_4 C23_4 113.3(3)
N11_4 C22_4 H22A_4 108.9
C23_4 C22_4 H22A_4 108.9
N11_4 C22_4 H22B_4 108.9
C23_4 C22_4 H22B_4 108.9
H22A_4 C22_4 H22B_4 107.7
C24_4 C23_4 C22_4 112.2(3)
C24_4 C23_4 H23A_4 109.2
C22_4 C23_4 H23A_4 109.2
C24_4 C23_4 H23B_4 109.2
C22_4 C23_4 H23B_4 109.2
H23A_4 C23_4 H23B_4 107.9
C25_4 C24_4 C23_4 114.9(3)
C25_4 C24_4 H24A_4 108.5
C23_4 C24_4 H24A_4 108.5
C25_4 C24_4 H24B_4 108.5
C23_4 C24_4 H24B_4 108.5
H24A_4 C24_4 H24B_4 107.5
O25_4 C25_4 O26_4 123.5(4)
O25_4 C25_4 C24_4 126.0(3)
O26_4 C25_4 C24_4 110.5(3)
C25_4 O26_4 C26_4 117.5(3)
O26_4 C26_4 C27_4 108.1(3)
O26_4 C26_4 H26A_4 110.1
C27_4 C26_4 H26A_4 110.1
O26_4 C26_4 H26B_4 110.1
C27_4 C26_4 H26B_4 110.1
H26A_4 C26_4 H26B_4 108.4
C26_4 C27_4 H27A_4 109.5
C26_4 C27_4 H27B_4 109.5
H27A_4 C27_4 H27B_4 109.5
C26_4 C27_4 H27C_4 109.5
H27A_4 C27_4 H27C_4 109.5
H27B_4 C27_4 H27C_4 109.5
C29_4 C28_4 C12_4 123.8(3)
C29_4 C28_4 H28_4 118.1
C12_4 C28_4 H28_4 118.1
C28_4 C29_4 C36_4 120.7(3)
C28_4 C29_4 H29_4 119.7
C36_4 C29_4 H29_4 119.7
O31_4 C31_4 C32_4 116.6(3)
O31_4 C31_4 C36_4 122.2(3)
C32_4 C31_4 C36_4 121.2(3)
C31_4 O31_4 C12_4 122.8(2)
C33_4 C32_4 C31_4 120.2(3)
C33_4 C32_4 H32_4 119.9
C31_4 C32_4 H32_4 119.9
C32_4 C33_4 C34_4 118.9(3)
C32_4 C33_4 H33_4 120.5
C34_4 C33_4 H33_4 120.5
C35_4 C34_4 C33_4 121.6(3)
C35_4 C34_4 N34_4 118.9(3)
C33_4 C34_4 N34_4 119.5(3)
O34_4 N34_4 O33_4 122.8(3)
O34_4 N34_4 C34_4 119.2(3)
O33_4 N34_4 C34_4 118.0(3)
C34_4 C35_4 C36_4 119.7(3)
C34_4 C35_4 H35_4 120.2
C36_4 C35_4 H35_4 120.2
C35_4 C36_4 C31_4 118.4(3)
C35_4 C36_4 C29_4 123.5(3)
C31_4 C36_4 C29_4 118.0(3)

loop_
_geom_bond_atom_site_label_1
_geom_bond_atom_site_label_2
_geom_bond_distance
N11_1 C19_1 1.419(4)
N11_1 C12_1 1.454(5)
N11_1 C22_1 1.462(5)
C12_1 O31_1 1.489(4)
C12_1 C28_1 1.496(5)
C12_1 C13_1 1.576(5)
C13_1 C14_1 1.513(5)
C13_1 C20_1 1.529(6)
C13_1 C21_1 1.546(5)
C14_1 C19_1 1.381(6)
C14_1 C15_1 1.382(5)
C15_1 C16_1 1.402(6)
C15_1 H15_1 0.9500
C16_1 C17_1 1.362(7)
C16_1 H16_1 0.9500
C17_1 C18_1 1.390(6)
C17_1 H17_1 0.9500
C18_1 C19_1 1.394(5)
C18_1 H18_1 0.9500
C20_1 H20A_1 0.9800
C20_1 H20B_1 0.9800
C20_1 H20C_1 0.9800
C21_1 H21A_1 0.9800
C21_1 H21B_1 0.9800
C21_1 H21C_1 0.9800
C22_1 C23_1 1.543(5)
C22_1 H22A_1 0.9900
C22_1 H22B_1 0.9900
C23_1 C24_1 1.538(5)
C23_1 H23A_1 0.9900
C23_1 H23B_1 0.9900
C24_1 C25_1 1.504(5)
C24_1 H24A_1 0.9900
C24_1 H24B_1 0.9900
C25_1 O25_1 1.210(4)
C25_1 O26_1 1.342(4)
O26_1 C26_1 1.455(4)
C26_1 C27_1 1.501(6)
C26_1 H26A_1 0.9900
C26_1 H26B_1 0.9900
C27_1 H27A_1 0.9800
C27_1 H27B_1 0.9800
C27_1 H27C_1 0.9800
C28_1 C29_1 1.330(5)
C28_1 H28_1 0.9500
C29_1 C36_1 1.450(5)
C29_1 H29_1 0.9500
C31_1 O31_1 1.358(4)
C31_1 C32_1 1.393(5)
C31_1 C36_1 1.416(5)
C32_1 C33_1 1.377(4)
C32_1 H32_1 0.9500
C33_1 C34_1 1.391(5)
C33_1 H33_1 0.9500
C34_1 C35_1 1.387(5)
C34_1 N34_1 1.451(4)
N34_1 O33_1 1.229(4)
N34_1 O34_1 1.234(4)
C35_1 C36_1 1.389(5)
C35_1 H35_1 0.9500
N11_2 C19_2 1.408(4)
N11_2 C22_2 1.449(5)
N11_2 C12_2 1.449(4)
C12_2 C28_2 1.492(4)
C12_2 O31_2 1.495(4)
C12_2 C13_2 1.573(5)
C13_2 C14_2 1.516(4)
C13_2 C20_2 1.518(5)
C13_2 C21_2 1.552(5)
C14_2 C15_2 1.385(5)
C14_2 C19_2 1.387(5)
C15_2 C16_2 1.391(5)
C15_2 H15_2 0.9500
C16_2 C17_2 1.383(6)
C16_2 H16_2 0.9500
C17_2 C18_2 1.405(5)
C17_2 H17_2 0.9500
C18_2 C19_2 1.392(5)
C18_2 H18_2 0.9500
C20_2 H20A_2 0.9800
C20_2 H20B_2 0.9800
C20_2 H20C_2 0.9800
C21_2 H21A_2 0.9800
C21_2 H21B_2 0.9800
C21_2 H21C_2 0.9800
C22_2 C23_2 1.511(5)
C22_2 H22A_2 0.9900
C22_2 H22B_2 0.9900
C23_2 C24_2 1.522(5)
C23_2 H23A_2 0.9900
C23_2 H23B_2 0.9900
C24_2 C25_2 1.488(6)
C24_2 H24A_2 0.9900
C24_2 H24B_2 0.9900
C25_2 O25_2 1.206(4)
C25_2 O26_2 1.352(4)
O26_2 C26_2 1.454(5)
C26_2 C27_2 1.502(6)
C26_2 H26A_2 0.9900
C26_2 H26B_2 0.9900
C27_2 H27A_2 0.9800
C27_2 H27B_2 0.9800
C27_2 H27C_2 0.9800
C28_2 C29_2 1.330(4)
C28_2 H28_2 0.9500
C29_2 C36_2 1.457(5)
C29_2 H29_2 0.9500
C31_2 O31_2 1.356(4)
C31_2 C32_2 1.403(5)
C31_2 C36_2 1.409(4)
C32_2 C33_2 1.377(5)
C32_2 H32_2 0.9500
C33_2 C34_2 1.395(5)
C33_2 H33_2 0.9500
C34_2 C35_2 1.380(5)
C34_2 N34_2 1.454(4)
N34_2 O34_2 1.223(4)
N34_2 O33_2 1.247(4)
C35_2 C36_2 1.390(4)
C35_2 H35_2 0.9500
N11_3 C19_3 1.421(4)
N11_3 C12_3 1.451(4)
N11_3 C22_3 1.457(5)
C12_3 O31_3 1.482(4)
C12_3 C28_3 1.511(5)
C12_3 C13_3 1.570(5)
C13_3 C14_3 1.512(4)
C13_3 C20_3 1.538(5)
C13_3 C21_3 1.547(5)
C14_3 C19_3 1.376(5)
C14_3 C15_3 1.383(5)
C15_3 C16_3 1.401(5)
C15_3 H15_3 0.9500
C16_3 C17_3 1.380(6)
C16_3 H16_3 0.9500
C17_3 C18_3 1.400(5)
C17_3 H17_3 0.9500
C18_3 C19_3 1.393(4)
C18_3 H18_3 0.9500
C20_3 H20A_3 0.9800
C20_3 H20B_3 0.9800
C20_3 H20C_3 0.9800
C21_3 H21A_3 0.9800
C21_3 H21B_3 0.9800
C21_3 H21C_3 0.9800
C22_3 C23_3 1.519(5)
C22_3 H22A_3 0.9900
C22_3 H22B_3 0.9900
C23_3 C24_3 1.536(5)
C23_3 H23A_3 0.9900
C23_3 H23B_3 0.9900
C24_3 C25_3 1.509(5)
C24_3 H24A_3 0.9900
C24_3 H24B_3 0.9900
C25_3 O25_3 1.205(4)
C25_3 O26_3 1.358(4)
O26_3 C26_3 1.455(4)
C26_3 C27_3 1.508(6)
C26_3 H26A_3 0.9900
C26_3 H26B_3 0.9900
C27_3 H27A_3 0.9800
C27_3 H27B_3 0.9800
C27_3 H27C_3 0.9800
C28_3 C29_3 1.337(4)
C28_3 H28_3 0.9500
C29_3 C36_3 1.448(5)
C29_3 H29_3 0.9500
C31_3 O31_3 1.360(4)
C31_3 C32_3 1.396(5)
C31_3 C36_3 1.405(5)
C32_3 C33_3 1.382(4)
C32_3 H32_3 0.9500
C33_3 C34_3 1.400(5)
C33_3 H33_3 0.9500
C34_3 C35_3 1.382(5)
C34_3 N34_3 1.456(4)
N34_3 O34_3 1.230(4)
N34_3 O33_3 1.239(4)
C35_3 C36_3 1.393(4)
C35_3 H35_3 0.9500
N11_4 C19_4 1.411(4)
N11_4 C12_4 1.443(4)
N11_4 C22_4 1.456(5)
C12_4 C28_4 1.490(5)
C12_4 O31_4 1.497(4)
C12_4 C13_4 1.566(5)
C13_4 C20_4 1.523(5)
C13_4 C14_4 1.530(5)
C13_4 C21_4 1.535(5)
C14_4 C15_4 1.380(5)
C14_4 C19_4 1.398(5)
C15_4 C16_4 1.395(5)
C15_4 H15_4 0.9500
C16_4 C17_4 1.380(6)
C16_4 H16_4 0.9500
C17_4 C18_4 1.415(5)
C17_4 H17_4 0.9500
C18_4 C19_4 1.403(5)
C18_4 H18_4 0.9500
C20_4 H20A_4 0.9800
C20_4 H20B_4 0.9800
C20_4 H20C_4 0.9800
C21_4 H21A_4 0.9800
C21_4 H21B_4 0.9800
C21_4 H21C_4 0.9800
C22_4 C23_4 1.529(5)
C22_4 H22A_4 0.9900
C22_4 H22B_4 0.9900
C23_4 C24_4 1.528(5)
C23_4 H23A_4 0.9900
C23_4 H23B_4 0.9900
C24_4 C25_4 1.498(5)
C24_4 H24A_4 0.9900
C24_4 H24B_4 0.9900
C25_4 O25_4 1.206(4)
C25_4 O26_4 1.349(4)
O26_4 C26_4 1.449(5)
C26_4 C27_4 1.485(5)
C26_4 H26A_4 0.9900
C26_4 H26B_4 0.9900
C27_4 H27A_4 0.9800
C27_4 H27B_4 0.9800
C27_4 H27C_4 0.9800
C28_4 C29_4 1.332(5)
C28_4 H28_4 0.9500
C29_4 C36_4 1.457(5)
C29_4 H29_4 0.9500
C31_4 O31_4 1.349(4)
C31_4 C32_4 1.396(5)
C31_4 C36_4 1.402(4)
C32_4 C33_4 1.376(5)
C32_4 H32_4 0.9500
C33_4 C34_4 1.399(5)
C33_4 H33_4 0.9500
C34_4 C35_4 1.389(5)
C34_4 N34_4 1.453(4)
N34_4 O34_4 1.227(4)
N34_4 O33_4 1.241(4)
C35_4 C36_4 1.399(4)
C35_4 H35_4 0.9500

loop_
_geom_torsion_atom_site_label_1
_geom_torsion_atom_site_label_2
_geom_torsion_atom_site_label_3
_geom_torsion_atom_site_label_4
_geom_torsion
C19_1 N11_1 C12_1 O31_1 83.4(3)
C22_1 N11_1 C12_1 O31_1 -58.3(4)
C19_1 N11_1 C12_1 C28_1 -154.0(3)
C22_1 N11_1 C12_1 C28_1 64.3(4)
C19_1 N11_1 C12_1 C13_1 -27.5(3)
C22_1 N11_1 C12_1 C13_1 -169.2(3)
N11_1 C12_1 C13_1 C14_1 26.0(3)
O31_1 C12_1 C13_1 C14_1 -86.7(3)
C28_1 C12_1 C13_1 C14_1 149.4(3)
N11_1 C12_1 C13_1 C20_1 149.0(3)
O31_1 C12_1 C13_1 C20_1 36.3(4)
C28_1 C12_1 C13_1 C20_1 -87.6(4)
N11_1 C12_1 C13_1 C21_1 -89.4(3)
O31_1 C12_1 C13_1 C21_1 158.0(3)
C28_1 C12_1 C13_1 C21_1 34.0(4)
C20_1 C13_1 C14_1 C19_1 -137.7(3)
C21_1 C13_1 C14_1 C19_1 99.9(4)
C12_1 C13_1 C14_1 C19_1 -16.4(4)
C20_1 C13_1 C14_1 C15_1 44.8(5)
C21_1 C13_1 C14_1 C15_1 -77.6(5)
C12_1 C13_1 C14_1 C15_1 166.2(4)
C19_1 C14_1 C15_1 C16_1 0.4(5)
C13_1 C14_1 C15_1 C16_1 177.6(4)
C14_1 C15_1 C16_1 C17_1 1.0(6)
C15_1 C16_1 C17_1 C18_1 -1.3(6)
C16_1 C17_1 C18_1 C19_1 0.2(6)
C15_1 C14_1 C19_1 C18_1 -1.5(5)
C13_1 C14_1 C19_1 C18_1 -179.3(3)
C15_1 C14_1 C19_1 N11_1 178.0(3)
C13_1 C14_1 C19_1 N11_1 0.3(4)
C17_1 C18_1 C19_1 C14_1 1.3(5)
C17_1 C18_1 C19_1 N11_1 -178.2(3)
C12_1 N11_1 C19_1 C14_1 17.9(4)
C22_1 N11_1 C19_1 C14_1 158.6(3)
C12_1 N11_1 C19_1 C18_1 -162.6(3)
C22_1 N11_1 C19_1 C18_1 -21.9(5)
C19_1 N11_1 C22_1 C23_1 86.0(4)
C12_1 N11_1 C22_1 C23_1 -137.5(3)
N11_1 C22_1 C23_1 C24_1 61.1(4)
C22_1 C23_1 C24_1 C25_1 75.5(5)
C23_1 C24_1 C25_1 O25_1 -11.8(6)
C23_1 C24_1 C25_1 O26_1 168.9(3)
O25_1 C25_1 O26_1 C26_1 -3.0(6)
C24_1 C25_1 O26_1 C26_1 176.4(3)
C25_1 O26_1 C26_1 C27_1 164.7(4)
N11_1 C12_1 C28_1 C29_1 -108.5(4)
O31_1 C12_1 C28_1 C29_1 11.6(5)
C13_1 C12_1 C28_1 C29_1 132.0(4)
C12_1 C28_1 C29_1 C36_1 -2.2(6)
C32_1 C31_1 O31_1 C12_1 -170.2(3)
C36_1 C31_1 O31_1 C12_1 11.3(5)
N11_1 C12_1 O31_1 C31_1 106.6(3)
C28_1 C12_1 O31_1 C31_1 -16.1(5)
C13_1 C12_1 O31_1 C31_1 -143.1(3)
O31_1 C31_1 C32_1 C33_1 -178.8(3)
C36_1 C31_1 C32_1 C33_1 -0.4(6)
C31_1 C32_1 C33_1 C34_1 -0.5(6)
C32_1 C33_1 C34_1 C35_1 0.9(6)
C32_1 C33_1 C34_1 N34_1 -179.5(3)
C35_1 C34_1 N34_1 O33_1 173.2(3)
C33_1 C34_1 N34_1 O33_1 -6.4(5)
C35_1 C34_1 N34_1 O34_1 -7.6(5)
C33_1 C34_1 N34_1 O34_1 172.8(4)
C33_1 C34_1 C35_1 C36_1 -0.3(6)
N34_1 C34_1 C35_1 C36_1 -179.9(3)
C34_1 C35_1 C36_1 C31_1 -0.5(6)
C34_1 C35_1 C36_1 C29_1 179.1(4)
O31_1 C31_1 C36_1 C35_1 179.2(3)
C32_1 C31_1 C36_1 C35_1 0.9(6)
O31_1 C31_1 C36_1 C29_1 -0.5(5)
C32_1 C31_1 C36_1 C29_1 -178.8(4)
C28_1 C29_1 C36_1 C35_1 176.2(4)
C28_1 C29_1 C36_1 C31_1 -4.1(6)
C19_2 N11_2 C12_2 C28_2 156.4(3)
C22_2 N11_2 C12_2 C28_2 -58.6(4)
C19_2 N11_2 C12_2 O31_2 -81.4(3)
C22_2 N11_2 C12_2 O31_2 63.5(4)
C19_2 N11_2 C12_2 C13_2 29.6(3)
C22_2 N11_2 C12_2 C13_2 174.6(3)
N11_2 C12_2 C13_2 C14_2 -28.6(3)
C28_2 C12_2 C13_2 C14_2 -152.8(3)
O31_2 C12_2 C13_2 C14_2 82.4(3)
N11_2 C12_2 C13_2 C20_2 -151.3(3)
C28_2 C12_2 C13_2 C20_2 84.5(4)
O31_2 C12_2 C13_2 C20_2 -40.3(3)
N11_2 C12_2 C13_2 C21_2 85.0(3)
C28_2 C12_2 C13_2 C21_2 -39.2(4)
O31_2 C12_2 C13_2 C21_2 -164.0(3)
C20_2 C13_2 C14_2 C15_2 -44.9(5)
C21_2 C13_2 C14_2 C15_2 79.9(5)
C12_2 C13_2 C14_2 C15_2 -165.8(3)
C20_2 C13_2 C14_2 C19_2 139.5(3)
C21_2 C13_2 C14_2 C19_2 -95.7(3)
C12_2 C13_2 C14_2 C19_2 18.6(3)
C19_2 C14_2 C15_2 C16_2 -0.9(5)
C13_2 C14_2 C15_2 C16_2 -176.1(3)
C14_2 C15_2 C16_2 C17_2 0.3(5)
C15_2 C16_2 C17_2 C18_2 0.0(5)
C16_2 C17_2 C18_2 C19_2 0.4(5)
C15_2 C14_2 C19_2 C18_2 1.3(5)
C13_2 C14_2 C19_2 C18_2 177.4(3)
C15_2 C14_2 C19_2 N11_2 -177.6(3)
C13_2 C14_2 C19_2 N11_2 -1.5(4)
C17_2 C18_2 C19_2 C14_2 -1.1(5)
C17_2 C18_2 C19_2 N11_2 177.7(3)
C22_2 N11_2 C19_2 C14_2 -162.1(3)
C12_2 N11_2 C19_2 C14_2 -18.4(4)
C22_2 N11_2 C19_2 C18_2 19.0(5)
C12_2 N11_2 C19_2 C18_2 162.7(3)
C19_2 N11_2 C22_2 C23_2 -96.6(4)
C12_2 N11_2 C22_2 C23_2 124.0(3)
N11_2 C22_2 C23_2 C24_2 179.5(3)
C22_2 C23_2 C24_2 C25_2 174.1(3)
C23_2 C24_2 C25_2 O25_2 -133.2(4)
C23_2 C24_2 C25_2 O26_2 46.7(4)
O25_2 C25_2 O26_2 C26_2 -3.6(5)
C24_2 C25_2 O26_2 C26_2 176.4(3)
C25_2 O26_2 C26_2 C27_2 -177.0(3)
N11_2 C12_2 C28_2 C29_2 121.5(4)
O31_2 C12_2 C28_2 C29_2 3.1(5)
C13_2 C12_2 C28_2 C29_2 -118.5(4)
C12_2 C28_2 C29_2 C36_2 -2.8(6)
C32_2 C31_2 O31_2 C12_2 177.0(3)
C36_2 C31_2 O31_2 C12_2 -3.5(5)
N11_2 C12_2 O31_2 C31_2 -122.3(3)
C28_2 C12_2 O31_2 C31_2 0.1(5)
C13_2 C12_2 O31_2 C31_2 127.7(3)
O31_2 C31_2 C32_2 C33_2 177.3(3)
C36_2 C31_2 C32_2 C33_2 -2.3(6)
C31_2 C32_2 C33_2 C34_2 1.2(6)
C32_2 C33_2 C34_2 C35_2 0.2(6)
C32_2 C33_2 C34_2 N34_2 179.8(3)
C35_2 C34_2 N34_2 O34_2 7.4(5)
C33_2 C34_2 N34_2 O34_2 -172.2(4)
C35_2 C34_2 N34_2 O33_2 -172.7(3)
C33_2 C34_2 N34_2 O33_2 7.7(5)
C33_2 C34_2 C35_2 C36_2 -0.6(6)
N34_2 C34_2 C35_2 C36_2 179.8(3)
C34_2 C35_2 C36_2 C31_2 -0.4(5)
C34_2 C35_2 C36_2 C29_2 178.0(3)
O31_2 C31_2 C36_2 C35_2 -177.7(3)
C32_2 C31_2 C36_2 C35_2 1.9(5)
O31_2 C31_2 C36_2 C29_2 3.8(5)
C32_2 C31_2 C36_2 C29_2 -176.7(3)
C28_2 C29_2 C36_2 C35_2 -179.1(4)
C28_2 C29_2 C36_2 C31_2 -0.6(5)
C19_3 N11_3 C12_3 O31_3 82.0(3)
C22_3 N11_3 C12_3 O31_3 -59.1(4)
C19_3 N11_3 C12_3 C28_3 -156.7(3)
C22_3 N11_3 C12_3 C28_3 62.1(4)
C19_3 N11_3 C12_3 C13_3 -30.6(3)
C22_3 N11_3 C12_3 C13_3 -171.8(3)
N11_3 C12_3 C13_3 C14_3 29.2(3)
O31_3 C12_3 C13_3 C14_3 -81.6(3)
C28_3 C12_3 C13_3 C14_3 153.6(3)
N11_3 C12_3 C13_3 C20_3 151.9(3)
O31_3 C12_3 C13_3 C20_3 41.0(3)
C28_3 C12_3 C13_3 C20_3 -83.8(4)
N11_3 C12_3 C13_3 C21_3 -86.0(3)
O31_3 C12_3 C13_3 C21_3 163.2(2)
C28_3 C12_3 C13_3 C21_3 38.4(4)
C20_3 C13_3 C14_3 C19_3 -139.0(3)
C21_3 C13_3 C14_3 C19_3 97.6(4)
C12_3 C13_3 C14_3 C19_3 -18.3(3)
C20_3 C13_3 C14_3 C15_3 43.1(5)
C21_3 C13_3 C14_3 C15_3 -80.2(5)
C12_3 C13_3 C14_3 C15_3 163.9(3)
C19_3 C14_3 C15_3 C16_3 0.0(5)
C13_3 C14_3 C15_3 C16_3 177.7(3)
C14_3 C15_3 C16_3 C17_3 0.1(5)
C15_3 C16_3 C17_3 C18_3 0.5(5)
C16_3 C17_3 C18_3 C19_3 -1.3(5)
C15_3 C14_3 C19_3 C18_3 -0.9(5)
C13_3 C14_3 C19_3 C18_3 -179.0(3)
C15_3 C14_3 C19_3 N11_3 178.3(3)
C13_3 C14_3 C19_3 N11_3 0.2(4)
C17_3 C18_3 C19_3 C14_3 1.5(5)
C17_3 C18_3 C19_3 N11_3 -177.6(3)
C12_3 N11_3 C19_3 C14_3 19.9(4)
C22_3 N11_3 C19_3 C14_3 160.6(3)
C12_3 N11_3 C19_3 C18_3 -160.9(3)
C22_3 N11_3 C19_3 C18_3 -20.3(5)
C19_3 N11_3 C22_3 C23_3 89.3(4)
C12_3 N11_3 C22_3 C23_3 -135.2(3)
N11_3 C22_3 C23_3 C24_3 64.6(4)
C22_3 C23_3 C24_3 C25_3 73.8(4)
C23_3 C24_3 C25_3 O25_3 15.5(6)
C23_3 C24_3 C25_3 O26_3 -165.9(3)
O25_3 C25_3 O26_3 C26_3 3.3(6)
C24_3 C25_3 O26_3 C26_3 -175.3(3)
C25_3 O26_3 C26_3 C27_3 -79.8(4)
N11_3 C12_3 C28_3 C29_3 -134.3(4)
O31_3 C12_3 C28_3 C29_3 -16.7(5)
C13_3 C12_3 C28_3 C29_3 106.1(4)
C12_3 C28_3 C29_3 C36_3 4.6(6)
C32_3 C31_3 O31_3 C12_3 164.9(3)
C36_3 C31_3 O31_3 C12_3 -15.8(5)
N11_3 C12_3 O31_3 C31_3 144.6(3)
C28_3 C12_3 O31_3 C31_3 22.2(4)
C13_3 C12_3 O31_3 C31_3 -105.2(3)
O31_3 C31_3 C32_3 C33_3 179.8(3)
C36_3 C31_3 C32_3 C33_3 0.6(6)
C31_3 C32_3 C33_3 C34_3 0.1(5)
C32_3 C33_3 C34_3 C35_3 -0.7(6)
C32_3 C33_3 C34_3 N34_3 177.3(3)
C35_3 C34_3 N34_3 O34_3 -11.1(5)
C33_3 C34_3 N34_3 O34_3 170.8(3)
C35_3 C34_3 N34_3 O33_3 168.1(3)
C33_3 C34_3 N34_3 O33_3 -10.0(5)
C33_3 C34_3 C35_3 C36_3 0.6(6)
N34_3 C34_3 C35_3 C36_3 -177.4(3)
C34_3 C35_3 C36_3 C31_3 0.1(5)
C34_3 C35_3 C36_3 C29_3 178.5(4)
O31_3 C31_3 C36_3 C35_3 -179.9(3)
C32_3 C31_3 C36_3 C35_3 -0.7(5)
O31_3 C31_3 C36_3 C29_3 1.6(5)
C32_3 C31_3 C36_3 C29_3 -179.2(3)
C28_3 C29_3 C36_3 C35_3 -174.5(4)
C28_3 C29_3 C36_3 C31_3 4.0(6)
C19_4 N11_4 C12_4 C28_4 157.7(3)
C22_4 N11_4 C12_4 C28_4 -57.1(4)
C19_4 N11_4 C12_4 O31_4 -79.2(3)
C22_4 N11_4 C12_4 O31_4 66.0(4)
C19_4 N11_4 C12_4 C13_4 31.9(3)
C22_4 N11_4 C12_4 C13_4 177.2(3)
N11_4 C12_4 C13_4 C20_4 -151.1(3)
C28_4 C12_4 C13_4 C20_4 83.4(4)
O31_4 C12_4 C13_4 C20_4 -40.5(4)
N11_4 C12_4 C13_4 C14_4 -29.4(3)
C28_4 C12_4 C13_4 C14_4 -154.9(3)
O31_4 C12_4 C13_4 C14_4 81.2(3)
N11_4 C12_4 C13_4 C21_4 84.7(3)
C28_4 C12_4 C13_4 C21_4 -40.8(4)
O31_4 C12_4 C13_4 C21_4 -164.8(3)
C20_4 C13_4 C14_4 C15_4 -43.9(5)
C21_4 C13_4 C14_4 C15_4 79.3(5)
C12_4 C13_4 C14_4 C15_4 -165.0(3)
C20_4 C13_4 C14_4 C19_4 138.4(3)
C21_4 C13_4 C14_4 C19_4 -98.3(4)
C12_4 C13_4 C14_4 C19_4 17.4(3)
C19_4 C14_4 C15_4 C16_4 -1.2(5)
C13_4 C14_4 C15_4 C16_4 -178.6(3)
C14_4 C15_4 C16_4 C17_4 -1.5(5)
C15_4 C16_4 C17_4 C18_4 2.5(6)
C16_4 C17_4 C18_4 C19_4 -0.8(5)
C15_4 C14_4 C19_4 C18_4 2.9(5)
C13_4 C14_4 C19_4 C18_4 -179.2(3)
C15_4 C14_4 C19_4 N11_4 -176.8(3)
C13_4 C14_4 C19_4 N11_4 1.1(4)
C17_4 C18_4 C19_4 C14_4 -1.9(5)
C17_4 C18_4 C19_4 N11_4 177.7(3)
C12_4 N11_4 C19_4 C14_4 -21.4(4)
C22_4 N11_4 C19_4 C14_4 -165.0(3)
C12_4 N11_4 C19_4 C18_4 158.9(3)
C22_4 N11_4 C19_4 C18_4 15.3(5)
C19_4 N11_4 C22_4 C23_4 -100.4(4)
C12_4 N11_4 C22_4 C23_4 120.2(3)
N11_4 C22_4 C23_4 C24_4 64.7(4)
C22_4 C23_4 C24_4 C25_4 -176.0(3)
C23_4 C24_4 C25_4 O25_4 -2.6(6)
C23_4 C24_4 C25_4 O26_4 176.6(3)
O25_4 C25_4 O26_4 C26_4 -0.1(6)
C24_4 C25_4 O26_4 C26_4 -179.3(3)
C25_4 O26_4 C26_4 C27_4 -158.2(4)
N11_4 C12_4 C28_4 C29_4 126.0(4)
O31_4 C12_4 C28_4 C29_4 6.8(5)
C13_4 C12_4 C28_4 C29_4 -113.8(4)
C12_4 C28_4 C29_4 C36_4 -4.7(6)
C32_4 C31_4 O31_4 C12_4 176.7(3)
C36_4 C31_4 O31_4 C12_4 -2.6(5)
N11_4 C12_4 O31_4 C31_4 -127.6(3)
C28_4 C12_4 O31_4 C31_4 -3.1(5)
C13_4 C12_4 O31_4 C31_4 122.4(3)
O31_4 C31_4 C32_4 C33_4 179.4(3)
C36_4 C31_4 C32_4 C33_4 -1.2(6)
C31_4 C32_4 C33_4 C34_4 -0.6(6)
C32_4 C33_4 C34_4 C35_4 0.3(6)
C32_4 C33_4 C34_4 N34_4 -177.5(4)
C35_4 C34_4 N34_4 O34_4 0.2(5)
C33_4 C34_4 N34_4 O34_4 178.2(4)
C35_4 C34_4 N34_4 O33_4 179.9(3)
C33_4 C34_4 N34_4 O33_4 -2.2(5)
C33_4 C34_4 C35_4 C36_4 1.7(6)
N34_4 C34_4 C35_4 C36_4 179.6(3)
C34_4 C35_4 C36_4 C31_4 -3.4(6)
C34_4 C35_4 C36_4 C29_4 173.9(4)
O31_4 C31_4 C36_4 C35_4 -177.5(3)
C32_4 C31_4 C36_4 C35_4 3.2(6)
O31_4 C31_4 C36_4 C29_4 5.1(6)
C32_4 C31_4 C36_4 C29_4 -174.2(4)
C28_4 C29_4 C36_4 C35_4 -178.7(4)
C28_4 C29_4 C36_4 C31_4 -1.5(6)
